data_7700960
loop_
_publ_author_name
'Ovchinnikov, Alexander'
'Bobev, Svilen'

_publ_section_title
;
 Multifaceted Sn-Sn bonding in the solid state. Synthesis and structural
 characterization of four new Ca-Li-Sn compounds.
;
_journal_issue 38
_journal_name_full 'Dalton transactions (Cambridge, England : 2003)'
_journal_page_first 14398
_journal_page_last 14407
_journal_paper_doi 10.1039/c9dt02803j
_journal_volume 48
_journal_year 2019
_chemical_formula_sum 'Ca4 Li Sn6'
_chemical_formula_weight 879.40
_space_group_crystal_system orthorhombic
_space_group_IT_number 57
_space_group_name_Hall '-P 2c 2b'
_space_group_name_H-M_alt 'P b c m'
_symmetry_space_group_name_Hall '-P 2c 2b'
_symmetry_space_group_name_H-M 'P b c m'
_audit_creation_method SHELXL-2014/7
_audit_update_record
;
2019-07-05 deposited with the CCDC.    2019-08-29 downloaded from the CCDC.
;
_cell_angle_alpha 90
_cell_angle_beta 90
_cell_angle_gamma 90
_cell_formula_units_Z 4
_cell_length_a 9.2035(4)
_cell_length_b 8.8019(5)
_cell_length_c 14.9400(8)
_cell_measurement_reflns_used 4536
_cell_measurement_temperature 200(2)
_cell_measurement_theta_max 33.30
_cell_measurement_theta_min 2.73
_cell_volume 1210.26(11)
_computing_cell_refinement 'Bruker SAINT'
_computing_data_collection 'Bruker APEX2'
_computing_data_reduction 'Bruker SAINT'
_computing_structure_refinement 'SHELXL-2014/7 (Sheldrick, 2014)'
_computing_structure_solution SHELXT
_diffrn_ambient_temperature 200(2)
_diffrn_measured_fraction_theta_full 1.000
_diffrn_measured_fraction_theta_max 1.000
_diffrn_measurement_device_type 'CCD area detector'
_diffrn_measurement_method 'phi and omega scans'
_diffrn_radiation_type MoK\a
_diffrn_radiation_wavelength 0.71073
_diffrn_reflns_av_R_equivalents 0.0378
_diffrn_reflns_av_unetI/netI 0.0206
_diffrn_reflns_Laue_measured_fraction_full 1.000
_diffrn_reflns_Laue_measured_fraction_max 1.000
_diffrn_reflns_limit_h_max 11
_diffrn_reflns_limit_h_min -11
_diffrn_reflns_limit_k_max 11
_diffrn_reflns_limit_k_min -11
_diffrn_reflns_limit_l_max 19
_diffrn_reflns_limit_l_min -19
_diffrn_reflns_number 12944
_diffrn_reflns_point_group_measured_fraction_full 1.000
_diffrn_reflns_point_group_measured_fraction_max 1.000
_diffrn_reflns_theta_full 25.242
_diffrn_reflns_theta_max 27.500
_diffrn_reflns_theta_min 2.213
_diffrn_source 'sealed tube'
_exptl_absorpt_coefficient_mu 13.823
_exptl_absorpt_correction_T_max 0.34
_exptl_absorpt_correction_T_min 0.25
_exptl_absorpt_correction_type multi-scan
_exptl_crystal_colour grey
_exptl_crystal_density_diffrn 4.826
_exptl_crystal_description block
_exptl_crystal_F_000 1532
_exptl_crystal_size_max 0.108
_exptl_crystal_size_mid 0.094
_exptl_crystal_size_min 0.068
_refine_diff_density_max 0.969
_refine_diff_density_min -0.674
_refine_diff_density_rms 0.173
_refine_ls_extinction_coef 0.00161(6)
_refine_ls_extinction_expression Fc^*^=kFc[1+0.001xFc^2^\l^3^/sin(2\q)]^-1/4^
_refine_ls_extinction_method 'SHELXL-2014/7 (Sheldrick 2014'
_refine_ls_goodness_of_fit_ref 1.120
_refine_ls_hydrogen_treatment undef
_refine_ls_matrix_type full
_refine_ls_number_parameters 57
_refine_ls_number_reflns 1448
_refine_ls_number_restraints 0
_refine_ls_restrained_S_all 1.120
_refine_ls_R_factor_all 0.0196
_refine_ls_R_factor_gt 0.0169
_refine_ls_shift/su_max 0.001
_refine_ls_shift/su_mean 0.000
_refine_ls_structure_factor_coef Fsqd
_refine_ls_weighting_details 'w=1/[\s^2^(Fo^2^)+(0.0145P)^2^] where P=(Fo^2^+2Fc^2^)/3'
_refine_ls_weighting_scheme calc
_refine_ls_wR_factor_gt 0.0349
_refine_ls_wR_factor_ref 0.0357
_reflns_Friedel_coverage 0.000
_reflns_number_gt 1334
_reflns_number_total 1448
_reflns_threshold_expression 'I > 2\s(I)'
_cod_data_source_file c9dt02803j2.cif
_cod_data_source_block shelx
_cod_depositor_comments 'Adding full bibliography for 7700960--7700963.cif.'
_cod_database_code 7700960
_shelx_shelxl_version_number 2014/7
_shelx_space_group_comment
;
The symmetry employed for this shelxl refinement is uniquely defined
by the following loop, which should always be used as a source of
symmetry information in preference to the above space-group names.
They are only intended as comments.
;
_shelx_estimated_absorpt_t_min 0.317
_shelx_estimated_absorpt_t_max 0.453

loop_
_space_group_symop_operation_xyz
'x, y, z'
'-x, -y, z+1/2'
'-x, y+1/2, -z+1/2'
'x, -y+1/2, -z'
'-x, -y, -z'
'x, y, -z-1/2'
'x, -y-1/2, z-1/2'
'-x, y-1/2, z'

loop_
_atom_site_label
_atom_site_type_symbol
_atom_site_fract_x
_atom_site_fract_y
_atom_site_fract_z
_atom_site_U_iso_or_equiv
_atom_site_adp_type
_atom_site_occupancy
_atom_site_site_symmetry_order
_atom_site_calc_flag
_atom_site_refinement_flags_posn
_atom_site_refinement_flags_adp
_atom_site_refinement_flags_occupancy
Ca1 Ca 0.12107(7) 0.39671(8) 0.10905(5) 0.01314(16) Uani 1 1 d . . .
Ca2 Ca 0.74343(11) 0.26663(12) 0.2500 0.0135(2) Uani 1 2 d S T P
Ca3 Ca 0.51224(10) 0.2500 0.0000 0.0122(2) Uani 1 2 d S T P
Li1 Li 0.3739(9) 0.2100(10) 0.2500 0.0164(19) Uani 1 2 d S T P
Sn1 Sn 0.24995(2) 0.03242(3) 0.08824(2) 0.01115(8) Uani 1 1 d . . .
Sn2 Sn 0.45439(3) 0.48538(3) 0.15639(2) 0.01146(8) Uani 1 1 d . . .
Sn3 Sn 0.07615(3) 0.10267(4) 0.2500 0.01088(9) Uani 1 2 d S T P
Sn4 Sn 0.86251(4) 0.2500 0.0000 0.01807(10) Uani 1 2 d S T P

loop_
_atom_site_aniso_label
_atom_site_aniso_U_11
_atom_site_aniso_U_22
_atom_site_aniso_U_33
_atom_site_aniso_U_23
_atom_site_aniso_U_13
_atom_site_aniso_U_12
Ca1 0.0127(3) 0.0143(4) 0.0124(4) -0.0003(3) 0.0000(3) 0.0001(3)
Ca2 0.0130(5) 0.0101(5) 0.0173(6) 0.000 0.000 -0.0008(4)
Ca3 0.0127(5) 0.0126(5) 0.0114(5) -0.0011(4) 0.000 0.000
Li1 0.020(4) 0.012(4) 0.017(5) 0.000 0.000 0.002(4)
Sn1 0.01139(13) 0.01183(14) 0.01023(14) 0.00004(10) -0.00028(9) 0.00006(9)
Sn2 0.01136(13) 0.01301(14) 0.01000(13) -0.00082(10) 0.00017(9) -0.00131(9)
Sn3 0.01060(16) 0.01043(18) 0.01161(18) 0.000 0.000 -0.00028(13)
Sn4 0.01113(18) 0.0136(2) 0.0295(2) -0.00821(16) 0.000 0.000

loop_
_atom_type_symbol
_atom_type_description
_atom_type_scat_dispersion_real
_atom_type_scat_dispersion_imag
_atom_type_scat_source
Ca Ca 0.2262 0.3064 'International Tables Vol C Tables 4.2.6.8 and 6.1.1.4'
Li Li -0.0003 0.0001 'International Tables Vol C Tables 4.2.6.8 and 6.1.1.4'
Sn Sn -0.6537 1.4246 'International Tables Vol C Tables 4.2.6.8 and 6.1.1.4'

loop_
_geom_angle_atom_site_label_1
_geom_angle_atom_site_label_2
_geom_angle_atom_site_label_3
_geom_angle
_geom_angle_site_symmetry_1
_geom_angle_site_symmetry_3
Sn4 Ca1 Sn1 83.410(19) 1_455 4
Sn4 Ca1 Sn2 157.37(3) 1_455 .
Sn1 Ca1 Sn2 78.792(17) 4 .
Sn4 Ca1 Sn3 97.962(19) 1_455 3
Sn1 Ca1 Sn3 132.28(2) 4 3
Sn2 Ca1 Sn3 104.33(2) . 3
Sn4 Ca1 Sn3 85.167(18) 1_455 .
Sn1 Ca1 Sn3 139.77(3) 4 .
Sn2 Ca1 Sn3 99.50(2) . .
Sn3 Ca1 Sn3 87.469(18) 3 .
Sn4 Ca1 Sn1 80.318(18) 1_455 .
Sn1 Ca1 Sn1 88.332(19) 4 .
Sn2 Ca1 Sn1 85.278(17) . .
Sn3 Ca1 Sn1 139.17(2) 3 .
Sn3 Ca1 Sn1 51.699(13) . .
Sn4 Ca1 Sn4 98.91(2) 1_455 5_665
Sn1 Ca1 Sn4 52.532(12) 4 5_665
Sn2 Ca1 Sn4 81.226(17) . 5_665
Sn3 Ca1 Sn4 80.463(18) 3 5_665
Sn3 Ca1 Sn4 167.67(3) . 5_665
Sn1 Ca1 Sn4 140.33(2) . 5_665
Sn4 Ca1 Li1 127.70(14) 1_455 .
Sn1 Ca1 Li1 112.94(10) 4 .
Sn2 Ca1 Li1 50.26(14) . .
Sn3 Ca1 Li1 103.62(9) 3 .
Sn3 Ca1 Li1 49.56(14) . .
Sn1 Ca1 Li1 52.66(12) . .
Sn4 Ca1 Li1 131.14(15) 5_665 .
Sn4 Ca1 Sn1 51.834(12) 1_455 8_565
Sn1 Ca1 Sn1 101.72(2) 4 8_565
Sn2 Ca1 Sn1 145.99(2) . 8_565
Sn3 Ca1 Sn1 50.231(12) 3 8_565
Sn3 Ca1 Sn1 101.026(19) . 8_565
Sn1 Ca1 Sn1 128.64(2) . 8_565
Sn4 Ca1 Sn1 73.118(15) 5_665 8_565
Li1 Ca1 Sn1 145.22(10) . 8_565
Sn4 Ca1 Ca2 145.47(3) 1_455 3_655
Sn1 Ca1 Ca2 101.80(2) 4 3_655
Sn2 Ca1 Ca2 53.513(18) . 3_655
Sn3 Ca1 Ca2 53.331(18) 3 3_655
Sn3 Ca1 Ca2 109.22(2) . 3_655
Sn1 Ca1 Ca2 133.45(2) . 3_655
Sn4 Ca1 Ca2 61.257(15) 5_665 3_655
Li1 Ca1 Ca2 82.10(13) . 3_655
Sn1 Ca1 Ca2 93.97(2) 8_565 3_655
Sn4 Ca1 Ca3 108.85(2) 1_455 .
Sn1 Ca1 Ca3 52.108(11) 4 .
Sn2 Ca1 Ca3 48.786(12) . .
Sn3 Ca1 Ca3 153.12(2) 3 .
Sn3 Ca1 Ca3 96.479(17) . .
Sn1 Ca1 Ca3 51.329(11) . .
Sn4 Ca1 Ca3 93.205(17) 5_665 .
Li1 Ca1 Ca3 61.31(9) . .
Sn1 Ca1 Ca3 152.01(2) 8_565 .
Ca2 Ca1 Ca3 100.71(2) 3_655 .
Sn4 Ca1 Ca1 48.857(14) 1_455 4
Sn1 Ca1 Ca1 53.575(17) 4 4
Sn2 Ca1 Ca1 108.683(14) . 4
Sn3 Ca1 Ca1 146.773(13) 3 4
Sn3 Ca1 Ca1 90.73(2) . 4
Sn1 Ca1 Ca1 49.373(16) . 4
Sn4 Ca1 Ca1 100.74(3) 5_665 4
Li1 Ca1 Ca1 100.23(11) . 4
Sn1 Ca1 Ca1 97.887(15) 8_565 4
Ca2 Ca1 Ca1 154.38(2) 3_655 4
Ca3 Ca1 Ca1 59.996(12) . 4
Sn1 Ca2 Sn1 91.84(3) 3_655 8_665
Sn1 Ca2 Sn2 144.81(3) 3_655 8_655
Sn1 Ca2 Sn2 102.831(13) 8_665 8_655
Sn1 Ca2 Sn2 102.831(13) 3_655 3_645
Sn1 Ca2 Sn2 144.81(3) 8_665 3_645
Sn2 Ca2 Sn2 48.943(17) 8_655 3_645
Sn1 Ca2 Sn3 106.27(2) 3_655 1_655
Sn1 Ca2 Sn3 106.27(2) 8_665 1_655
Sn2 Ca2 Sn3 100.09(3) 8_655 1_655
Sn2 Ca2 Sn3 100.09(3) 3_645 1_655
Sn1 Ca2 Sn3 52.029(15) 3_655 3_655
Sn1 Ca2 Sn3 52.029(15) 8_665 3_655
Sn2 Ca2 Sn3 154.600(12) 8_655 3_655
Sn2 Ca2 Sn3 154.600(12) 3_645 3_655
Sn3 Ca2 Sn3 85.92(2) 1_655 3_655
Sn1 Ca2 Li1 96.82(10) 3_655 .
Sn1 Ca2 Li1 96.82(10) 8_665 .
Sn2 Ca2 Li1 50.21(13) 8_655 .
Sn2 Ca2 Li1 50.21(13) 3_645 .
Sn3 Ca2 Li1 146.42(15) 1_655 .
Sn3 Ca2 Li1 127.65(15) 3_655 .
Sn1 Ca2 Sn2 85.40(2) 3_655 .
Sn1 Ca2 Sn2 49.974(13) 8_665 .
Sn2 Ca2 Sn2 80.288(18) 8_655 .
Sn2 Ca2 Sn2 98.97(2) 3_645 .
Sn3 Ca2 Sn2 154.709(15) 1_655 .
Sn3 Ca2 Sn2 83.94(2) 3_655 .
Li1 Ca2 Sn2 48.77(13) . .
Sn1 Ca2 Sn2 49.974(13) 3_655 6_556
Sn1 Ca2 Sn2 85.40(2) 8_665 6_556
Sn2 Ca2 Sn2 98.97(2) 8_655 6_556
Sn2 Ca2 Sn2 80.288(18) 3_645 6_556
Sn3 Ca2 Sn2 154.709(15) 1_655 6_556
Sn3 Ca2 Sn2 83.94(2) 3_655 6_556
Li1 Ca2 Sn2 48.77(13) . 6_556
Sn2 Ca2 Sn2 46.137(15) . 6_556
Sn1 Ca2 Ca1 157.18(3) 3_655 8_655
Sn1 Ca2 Ca1 100.311(14) 8_665 8_655
Sn2 Ca2 Ca1 50.569(16) 8_655 8_655
Sn2 Ca2 Ca1 78.06(2) 3_645 8_655
Sn3 Ca2 Ca1 51.848(17) 1_655 8_655
Sn3 Ca2 Ca1 123.17(2) 3_655 8_655
Li1 Ca2 Ca1 100.77(13) . 8_655
Sn2 Ca2 Ca1 117.184(17) . 8_655
Sn2 Ca2 Ca1 149.54(3) 6_556 8_655
Sn1 Ca2 Ca1 100.311(14) 3_655 3_645
Sn1 Ca2 Ca1 157.18(3) 8_665 3_645
Sn2 Ca2 Ca1 78.06(2) 8_655 3_645
Sn2 Ca2 Ca1 50.569(16) 3_645 3_645
Sn3 Ca2 Ca1 51.848(17) 1_655 3_645
Sn3 Ca2 Ca1 123.17(2) 3_655 3_645
Li1 Ca2 Ca1 100.77(13) . 3_645
Sn2 Ca2 Ca1 149.54(3) . 3_645
Sn2 Ca2 Ca1 117.184(17) 6_556 3_645
Ca1 Ca2 Ca1 62.26(3) 8_655 3_645
Sn1 Ca2 Ca1 55.821(16) 3_655 6_656
Sn1 Ca2 Ca1 98.91(3) 8_665 6_656
Sn2 Ca2 Ca1 148.14(3) 8_655 6_656
Sn2 Ca2 Ca1 115.859(18) 3_645 6_656
Sn3 Ca2 Ca1 51.020(16) 1_655 6_656
Sn3 Ca2 Ca1 50.248(17) 3_655 6_656
Li1 Ca2 Ca1 148.63(4) . 6_656
Sn2 Ca2 Ca1 131.51(3) . 6_656
Sn2 Ca2 Ca1 105.77(2) 6_556 6_656
Ca1 Ca2 Ca1 102.86(2) 8_655 6_656
Ca1 Ca2 Ca1 72.955(17) 3_645 6_656
Sn2 Ca3 Sn2 160.65(4) . 4
Sn2 Ca3 Sn4 99.676(18) . .
Sn2 Ca3 Sn4 99.676(18) 4 .
Sn2 Ca3 Sn2 87.434(8) . 8_655
Sn2 Ca3 Sn2 94.354(7) 4 8_655
Sn4 Ca3 Sn2 84.682(17) . 8_655
Sn2 Ca3 Sn2 94.355(7) . 5_665
Sn2 Ca3 Sn2 87.434(8) 4 5_665
Sn4 Ca3 Sn2 84.682(17) . 5_665
Sn2 Ca3 Sn2 169.36(3) 8_655 5_665
Sn2 Ca3 Sn1 78.191(14) . 4
Sn2 Ca3 Sn1 87.853(16) 4 4
Sn4 Ca3 Sn1 136.076(12) . 4
Sn2 Ca3 Sn1 138.23(3) 8_655 4
Sn2 Ca3 Sn1 52.244(8) 5_665 4
Sn2 Ca3 Sn1 87.853(16) . .
Sn2 Ca3 Sn1 78.191(14) 4 .
Sn4 Ca3 Sn1 136.075(12) . .
Sn2 Ca3 Sn1 52.244(8) 8_655 .
Sn2 Ca3 Sn1 138.23(3) 5_665 .
Sn1 Ca3 Sn1 87.85(2) 4 .
Sn2 Ca3 Sn1 51.270(8) . 8_665
Sn2 Ca3 Sn1 146.31(2) 4 8_665
Sn4 Ca3 Sn1 52.124(13) . 8_665
Sn2 Ca3 Sn1 99.934(15) 8_655 8_665
Sn2 Ca3 Sn1 73.362(11) 5_665 8_665
Sn1 Ca3 Sn1 100.907(6) 4 8_665
Sn1 Ca3 Sn1 134.043(9) . 8_665
Sn2 Ca3 Sn1 146.31(2) . 5_655
Sn2 Ca3 Sn1 51.270(8) 4 5_655
Sn4 Ca3 Sn1 52.124(13) . 5_655
Sn2 Ca3 Sn1 73.362(11) 8_655 5_655
Sn2 Ca3 Sn1 99.934(15) 5_665 5_655
Sn1 Ca3 Sn1 134.044(9) 4 5_655
Sn1 Ca3 Sn1 100.907(6) . 5_655
Sn1 Ca3 Sn1 104.25(3) 8_665 5_655
Sn2 Ca3 Li1 46.27(13) . .
Sn2 Ca3 Li1 125.68(13) 4 .
Sn4 Ca3 Li1 108.74(12) . .
Sn2 Ca3 Li1 45.77(13) 8_655 .
Sn2 Ca3 Li1 139.21(13) 5_665 .
Sn1 Ca3 Li1 100.97(12) 4 .
Sn1 Ca3 Li1 49.22(12) . .
Sn1 Ca3 Li1 84.87(12) 8_665 .
Sn1 Ca3 Li1 118.94(13) 5_655 .
Sn2 Ca3 Li1 125.68(13) . 7_565
Sn2 Ca3 Li1 46.27(13) 4 7_565
Sn4 Ca3 Li1 108.74(12) . 7_565
Sn2 Ca3 Li1 139.21(13) 8_655 7_565
Sn2 Ca3 Li1 45.77(13) 5_665 7_565
Sn1 Ca3 Li1 49.22(12) 4 7_565
Sn1 Ca3 Li1 100.97(12) . 7_565
Sn1 Ca3 Li1 118.94(13) 8_665 7_565
Sn1 Ca3 Li1 84.87(12) 5_655 7_565
Li1 Ca3 Li1 142.5(2) . 7_565
Sn2 Ca3 Ca1 50.375(15) . .
Sn2 Ca3 Ca1 110.28(3) 4 .
Sn4 Ca3 Ca1 149.995(12) . .
Sn2 Ca3 Ca1 91.275(17) 8_655 .
Sn2 Ca3 Ca1 97.948(18) 5_665 .
Sn1 Ca3 Ca1 49.680(16) 4 .
Sn1 Ca3 Ca1 53.101(17) . .
Sn1 Ca3 Ca1 99.796(13) 8_665 .
Sn1 Ca3 Ca1 153.280(19) 5_655 .
Li1 Ca3 Ca1 51.68(12) . .
Li1 Ca3 Ca1 93.65(12) 7_565 .
Sn2 Li1 Sn2 57.85(17) 8_655 3_645
Sn2 Li1 Sn2 101.48(17) 8_655 .
Sn2 Li1 Sn2 131.8(3) 3_645 .
Sn2 Li1 Sn2 131.8(3) 8_655 6_556
Sn2 Li1 Sn2 101.48(17) 3_645 6_556
Sn2 Li1 Sn2 57.78(17) . 6_556
Sn2 Li1 Sn3 107.1(3) 8_655 .
Sn2 Li1 Sn3 107.1(3) 3_645 .
Sn2 Li1 Sn3 121.0(3) . .
Sn2 Li1 Sn3 121.0(3) 6_556 .
Sn2 Li1 Sn1 58.58(11) 8_655 .
Sn2 Li1 Sn1 103.5(3) 3_645 .
Sn2 Li1 Sn1 98.04(6) . .
Sn2 Li1 Sn1 153.4(2) 6_556 .
Sn3 Li1 Sn1 59.14(15) . .
Sn2 Li1 Sn1 103.5(3) 8_655 6_556
Sn2 Li1 Sn1 58.58(11) 3_645 6_556
Sn2 Li1 Sn1 153.4(2) . 6_556
Sn2 Li1 Sn1 98.04(6) 6_556 6_556
Sn3 Li1 Sn1 59.14(15) . 6_556
Sn1 Li1 Sn1 102.6(3) . 6_556
Sn2 Li1 Ca2 63.80(17) 8_655 .
Sn2 Li1 Ca2 63.80(17) 3_645 .
Sn2 Li1 Ca2 68.00(18) . .
Sn2 Li1 Ca2 68.00(18) 6_556 .
Sn3 Li1 Ca2 169.3(3) . .
Sn1 Li1 Ca2 115.97(18) . .
Sn1 Li1 Ca2 115.97(18) 6_556 .
Sn2 Li1 Ca1 112.87(6) 8_655 .
Sn2 Li1 Ca1 164.5(3) 3_645 .
Sn2 Li1 Ca1 59.50(12) . .
Sn2 Li1 Ca1 93.8(2) 6_556 .
Sn3 Li1 Ca1 61.97(15) . .
Sn1 Li1 Ca1 61.84(10) . .
Sn1 Li1 Ca1 117.1(3) 6_556 .
Ca2 Li1 Ca1 125.6(2) . .
Sn2 Li1 Ca1 164.5(3) 8_655 6_556
Sn2 Li1 Ca1 112.87(6) 3_645 6_556
Sn2 Li1 Ca1 93.8(2) . 6_556
Sn2 Li1 Ca1 59.50(12) 6_556 6_556
Sn3 Li1 Ca1 61.97(15) . 6_556
Sn1 Li1 Ca1 117.1(3) . 6_556
Sn1 Li1 Ca1 61.84(10) 6_556 6_556
Ca2 Li1 Ca1 125.6(2) . 6_556
Ca1 Li1 Ca1 72.93(17) . 6_556
Sn2 Li1 Ca3 110.0(2) 8_655 6_556
Sn2 Li1 Ca3 55.19(6) 3_645 6_556
Sn2 Li1 Ca3 107.4(2) . 6_556
Sn2 Li1 Ca3 52.26(6) 6_556 6_556
Sn3 Li1 Ca3 109.44(12) . 6_556
Sn1 Li1 Ca3 154.1(3) . 6_556
Sn1 Li1 Ca3 55.07(3) 6_556 6_556
Ca2 Li1 Ca3 70.68(12) . 6_556
Ca1 Li1 Ca3 136.9(2) . 6_556
Ca1 Li1 Ca3 67.01(5) 6_556 6_556
Sn2 Li1 Ca3 55.19(6) 8_655 .
Sn2 Li1 Ca3 110.0(2) 3_645 .
Sn2 Li1 Ca3 52.26(6) . .
Sn2 Li1 Ca3 107.4(2) 6_556 .
Sn3 Li1 Ca3 109.44(12) . .
Sn1 Li1 Ca3 55.07(3) . .
Sn1 Li1 Ca3 154.1(3) 6_556 .
Ca2 Li1 Ca3 70.68(12) . .
Ca1 Li1 Ca3 67.01(5) . .
Ca1 Li1 Ca3 136.9(2) 6_556 .
Ca3 Li1 Ca3 141.1(2) 6_556 .
Sn2 Sn1 Sn3 104.303(11) 8_655 .
Sn2 Sn1 Sn4 110.835(11) 8_655 5_655
Sn3 Sn1 Sn4 110.197(11) . 5_655
Sn2 Sn1 Li1 57.23(16) 8_655 .
Sn3 Sn1 Li1 57.11(14) . .
Sn4 Sn1 Li1 152.75(14) 5_655 .
Sn2 Sn1 Ca1 133.053(15) 8_655 4
Sn3 Sn1 Ca1 120.293(16) . 4
Sn4 Sn1 Ca1 68.467(14) 5_655 4
Li1 Sn1 Ca1 138.45(14) . 4
Sn2 Sn1 Ca3 63.208(13) 8_655 .
Sn3 Sn1 Ca3 126.183(11) . .
Sn4 Sn1 Ca3 123.330(9) 5_655 .
Li1 Sn1 Ca3 75.71(13) . .
Ca1 Sn1 Ca3 78.211(16) 4 .
Sn2 Sn1 Ca2 68.647(18) 8_655 3_645
Sn3 Sn1 Ca2 64.472(16) . 3_645
Sn4 Sn1 Ca2 75.258(15) 5_655 3_645
Li1 Sn1 Ca2 77.50(14) . 3_645
Ca1 Sn1 Ca2 142.61(2) 4 3_645
Ca3 Sn1 Ca2 131.83(2) . 3_645
Sn2 Sn1 Ca1 114.882(15) 8_655 .
Sn3 Sn1 Ca1 62.917(15) . .
Sn4 Sn1 Ca1 134.024(15) 5_655 .
Li1 Sn1 Ca1 65.49(16) . .
Ca1 Sn1 Ca1 77.05(2) 4 .
Ca3 Sn1 Ca1 75.569(16) . .
Ca2 Sn1 Ca1 126.21(2) 3_645 .
Sn2 Sn1 Ca3 57.359(13) 8_655 5_655
Sn3 Sn1 Ca3 141.126(10) . 5_655
Sn4 Sn1 Ca3 58.073(14) 5_655 5_655
Li1 Sn1 Ca3 114.48(16) . 5_655
Ca1 Sn1 Ca3 91.295(15) 4 5_655
Ca3 Sn1 Ca3 79.092(6) . 5_655
Ca2 Sn1 Ca3 76.680(16) 3_645 5_655
Ca1 Sn1 Ca3 153.763(16) . 5_655
Sn2 Sn1 Ca1 142.738(15) 8_655 8
Sn3 Sn1 Ca1 59.413(14) . 8
Sn4 Sn1 Ca1 55.958(14) 5_655 8
Li1 Sn1 Ca1 116.48(14) . 8
Ca1 Sn1 Ca1 78.28(2) 4 8
Ca3 Sn1 Ca1 154.031(18) . 8
Ca2 Sn1 Ca1 74.14(2) 3_645 8
Ca1 Sn1 Ca1 88.543(12) . 8
Ca3 Sn1 Ca1 112.312(18) 5_655 8
Sn2 Sn2 Li1 61.07(8) 6_556 3_655
Sn2 Sn2 Li1 61.11(9) 6_556 .
Li1 Sn2 Li1 118.59(9) 3_655 .
Sn2 Sn2 Sn1 110.299(7) 6_556 8_665
Li1 Sn2 Sn1 64.19(14) 3_655 8_665
Li1 Sn2 Sn1 121.53(17) . 8_665
Sn2 Sn2 Ca3 137.525(6) 6_556 .
Li1 Sn2 Ca3 135.40(15) 3_655 .
Li1 Sn2 Ca3 81.47(10) . .
Sn1 Sn2 Ca3 71.371(17) 8_665 .
Sn2 Sn2 Ca1 102.593(14) 6_556 .
Li1 Sn2 Ca1 141.89(17) 3_655 .
Li1 Sn2 Ca1 70.24(16) . .
Sn1 Sn2 Ca1 146.646(17) 8_665 .
Ca3 Sn2 Ca1 80.84(2) . .
Sn2 Sn2 Ca3 134.842(5) 6_556 5_665
Li1 Sn2 Ca3 79.04(10) 3_655 5_665
Li1 Sn2 Ca3 162.37(10) . 5_665
Sn1 Sn2 Ca3 64.546(18) 8_665 5_665
Ca3 Sn2 Ca3 85.646(7) . 5_665
Ca1 Sn2 Ca3 95.92(2) . 5_665
Sn2 Sn2 Ca2 65.528(9) 6_556 3_655
Li1 Sn2 Ca2 65.99(17) 3_655 3_655
Li1 Sn2 Ca2 106.02(14) . 3_655
Sn1 Sn2 Ca2 122.70(2) 8_665 3_655
Ca3 Sn2 Ca2 151.13(2) . 3_655
Ca1 Sn2 Ca2 75.92(2) . 3_655
Ca3 Sn2 Ca2 80.018(16) 5_665 3_655
Sn2 Sn2 Ca2 66.931(8) 6_556 .
Li1 Sn2 Ca2 76.82(17) 3_655 .
Li1 Sn2 Ca2 63.23(17) . .
Sn1 Sn2 Ca2 61.380(15) 8_665 .
Ca3 Sn2 Ca2 79.102(17) . .
Ca1 Sn2 Ca2 131.34(2) . .
Ca3 Sn2 Ca2 125.90(2) 5_665 .
Ca2 Sn2 Ca2 129.429(14) 3_655 .
Li1 Sn3 Sn1 63.74(7) . .
Li1 Sn3 Sn1 63.74(7) . 6_556
Sn1 Sn3 Sn1 109.277(14) . 6_556
Li1 Sn3 Ca1 134.03(8) . 8
Sn1 Sn3 Ca1 70.355(14) . 8
Sn1 Sn3 Ca1 134.320(18) 6_556 8
Li1 Sn3 Ca1 134.03(8) . 3_545
Sn1 Sn3 Ca1 134.319(18) . 3_545
Sn1 Sn3 Ca1 70.356(14) 6_556 3_545
Ca1 Sn3 Ca1 78.76(3) 8 3_545
Li1 Sn3 Ca1 68.47(13) . 6_556
Sn1 Sn3 Ca1 127.231(17) . 6_556
Sn1 Sn3 Ca1 65.383(14) 6_556 6_556
Ca1 Sn3 Ca1 152.267(17) 8 6_556
Ca1 Sn3 Ca1 95.18(2) 3_545 6_556
Li1 Sn3 Ca1 68.47(13) . .
Sn1 Sn3 Ca1 65.384(14) . .
Sn1 Sn3 Ca1 127.230(17) 6_556 .
Ca1 Sn3 Ca1 95.18(2) 8 .
Ca1 Sn3 Ca1 152.267(17) 3_545 .
Ca1 Sn3 Ca1 77.56(3) 6_556 .
Li1 Sn3 Ca2 135.75(17) . 1_455
Sn1 Sn3 Ca2 125.258(7) . 1_455
Sn1 Sn3 Ca2 125.257(7) 6_556 1_455
Ca1 Sn3 Ca2 74.821(19) 8 1_455
Ca1 Sn3 Ca2 74.821(19) 3_545 1_455
Ca1 Sn3 Ca2 77.470(19) 6_556 1_455
Ca1 Sn3 Ca2 77.471(19) . 1_455
Li1 Sn3 Ca2 79.70(17) . 3_645
Sn1 Sn3 Ca2 63.500(10) . 3_645
Sn1 Sn3 Ca2 63.501(10) 6_556 3_645
Ca1 Sn3 Ca2 77.96(2) 8 3_645
Ca1 Sn3 Ca2 77.960(19) 3_545 3_645
Ca1 Sn3 Ca2 127.666(17) 6_556 3_645
Ca1 Sn3 Ca2 127.666(17) . 3_645
Ca2 Sn3 Ca2 144.54(3) 1_455 3_645
Sn1 Sn4 Sn1 139.608(15) 5_655 8_665
Sn1 Sn4 Ca1 145.644(16) 5_655 1_655
Sn1 Sn4 Ca1 72.207(14) 8_665 1_655
Sn1 Sn4 Ca1 72.207(14) 5_655 4_655
Sn1 Sn4 Ca1 145.644(16) 8_665 4_655
Ca1 Sn4 Ca1 82.28(3) 1_655 4_655
Sn1 Sn4 Ca3 69.804(8) 5_655 .
Sn1 Sn4 Ca3 69.804(8) 8_665 .
Ca1 Sn4 Ca3 138.858(14) 1_655 .
Ca1 Sn4 Ca3 138.858(14) 4_655 .
Sn1 Sn4 Ca1 123.006(14) 5_655 5_665
Sn1 Sn4 Ca1 59.001(13) 8_665 5_665
Ca1 Sn4 Ca1 81.08(2) 1_655 5_665
Ca1 Sn4 Ca1 95.173(18) 4_655 5_665
Ca3 Sn4 Ca1 92.466(12) . 5_665
Sn1 Sn4 Ca1 59.001(13) 5_655 8_655
Sn1 Sn4 Ca1 123.006(14) 8_665 8_655
Ca1 Sn4 Ca1 95.173(18) 1_655 8_655
Ca1 Sn4 Ca1 81.08(2) 4_655 8_655
Ca3 Sn4 Ca1 92.466(12) . 8_655
Ca1 Sn4 Ca1 175.07(2) 5_665 8_655

loop_
_geom_bond_atom_site_label_1
_geom_bond_atom_site_label_2
_geom_bond_distance
_geom_bond_site_symmetry_2
Ca1 Sn4 3.1598(8) 1_455
Ca1 Sn1 3.2380(8) 4
Ca1 Sn2 3.2435(7) .
Ca1 Sn3 3.3189(8) 3
Ca1 Sn3 3.3620(8) .
Ca1 Sn1 3.4329(8) .
Ca1 Sn4 3.5139(8) 5_665
Ca1 Li1 3.543(7) .
Ca1 Sn1 3.6310(7) 8_565
Ca1 Ca2 4.0732(12) 3_655
Ca1 Ca3 4.1573(11) .
Ca1 Ca1 4.1579(15) 4
Ca2 Sn1 3.3641(8) 3_655
Ca2 Sn1 3.3641(8) 8_665
Ca2 Sn2 3.3762(10) 8_655
Ca2 Sn2 3.3762(10) 3_645
Ca2 Sn3 3.3852(11) 1_655
Ca2 Sn3 3.3920(11) 3_655
Ca2 Li1 3.437(9) .
Ca2 Sn2 3.5693(10) .
Ca2 Sn2 3.5693(10) 6_556
Ca2 Ca1 4.0732(12) 8_655
Ca2 Ca1 4.0732(12) 3_645
Ca2 Ca1 4.2219(11) 6_656
Ca3 Sn2 3.1678(3) .
Ca3 Sn2 3.1678(3) 4
Ca3 Sn4 3.2237(10) .
Ca3 Sn2 3.3133(3) 8_655
Ca3 Sn2 3.3133(3) 5_665
Ca3 Sn1 3.3515(7) 4
Ca3 Sn1 3.3516(7) .
Ca3 Sn1 3.5648(6) 8_665
Ca3 Sn1 3.5648(6) 5_655
Ca3 Li1 3.962(3) .
Ca3 Li1 3.962(3) 7_565
Li1 Sn2 2.891(8) 8_655
Li1 Sn2 2.891(8) 3_645
Li1 Sn2 2.895(8) .
Li1 Sn2 2.895(8) 6_556
Li1 Sn3 2.899(9) .
Li1 Sn1 3.096(6) .
Li1 Sn1 3.096(6) 6_556
Li1 Ca1 3.543(7) 6_556
Li1 Ca3 3.962(3) 6_556
Sn1 Sn2 2.9346(3) 8_655
Sn1 Sn3 2.9633(3) .
Sn1 Sn4 2.9981(3) 5_655
Sn1 Ca1 3.2380(8) 4
Sn1 Ca2 3.3641(8) 3_645
Sn1 Ca3 3.5648(6) 5_655
Sn1 Ca1 3.6309(7) 8
Sn2 Sn2 2.7971(5) 6_556
Sn2 Li1 2.891(8) 3_655
Sn2 Sn1 2.9347(3) 8_665
Sn2 Ca3 3.3133(3) 5_665
Sn2 Ca2 3.3762(10) 3_655
Sn3 Sn1 2.9634(3) 6_556
Sn3 Ca1 3.3189(8) 8
Sn3 Ca1 3.3189(8) 3_545
Sn3 Ca1 3.3620(8) 6_556
Sn3 Ca2 3.3852(11) 1_455
Sn3 Ca2 3.3921(11) 3_645
Sn4 Sn1 2.9982(3) 5_655
Sn4 Sn1 2.9982(3) 8_665
Sn4 Ca1 3.1598(8) 1_655
Sn4 Ca1 3.1598(8) 4_655
Sn4 Ca1 3.5139(8) 5_665
Sn4 Ca1 3.5139(8) 8_655
